data_7713997
loop_
_publ_author_name
'Moreno, Sonia'
'Royo, David'
'El Hachimi, Abdel Ghafour'
'Rodr\'iguez-Castillo, Mar\'ia'
'Monge, Miguel'
'Olmos, Maria Elena'
'L\'opez-de-Luzuriaga, Jos\'e Maria'

_publ_section_title
;
 Vapochromic Behaviour of a Gold(I)-Lead(II) complex as a VOC sensor
;
_journal_name_full 'Dalton Transactions'
_journal_paper_doi 10.1039/D3DT02000B
_journal_year 2023
_chemical_formula_moiety '0.5(C78 H22 Au4 F40 N6 Pb2), 2(C2 H3 N)'
_chemical_formula_sum 'C43 H17 Au2 F20 N5 Pb'
_chemical_formula_weight 1584.74
_space_group_crystal_system triclinic
_space_group_IT_number 2
_space_group_name_Hall '-P 1'
_space_group_name_H-M_alt 'P -1'
_atom_sites_solution_hydrogens geom
_atom_sites_solution_primary dual
_audit_creation_date 2023-05-25
_audit_creation_method
;
Olex2 1.5
(compiled 2023.03.06 svn.rbb2c1857 for OlexSys, GUI svn.r6748)
;
_audit_update_record
;
2023-09-05 deposited with the CCDC.	2023-09-21 downloaded from the CCDC.
;
_cell_angle_alpha 69.099(3)
_cell_angle_beta 77.706(4)
_cell_angle_gamma 88.931(4)
_cell_formula_units_Z 4
_cell_length_a 13.3822(11)
_cell_length_b 16.9843(16)
_cell_length_c 20.4646(18)
_cell_measurement_reflns_used 9758
_cell_measurement_temperature 100.00
_cell_measurement_theta_max 27.90
_cell_measurement_theta_min 3.30
_cell_volume 4237.3(7)
_computing_cell_refinement 'SAINT V8.40A (?, 2016)'
_computing_data_reduction 'SAINT V8.40A (?, 2016)'
_computing_molecular_graphics 'Olex2 1.5 (Dolomanov et al., 2009)'
_computing_publication_material 'Olex2 1.5 (Dolomanov et al., 2009)'
_computing_structure_refinement 'SHELXL 2014/7 (Sheldrick, 2015)'
_computing_structure_solution 'XT (Sheldrick, 2015)'
_diffrn_ambient_temperature 100.00
_diffrn_measured_fraction_theta_full 0.998
_diffrn_measured_fraction_theta_max 0.998
_diffrn_measurement_device_type 'Bruker APEX-II CCD'
_diffrn_measurement_method '\f and \w scans'
_diffrn_radiation_type MoK\a
_diffrn_radiation_wavelength 0.71073
_diffrn_reflns_av_R_equivalents 0.0507
_diffrn_reflns_av_unetI/netI 0.0279
_diffrn_reflns_Laue_measured_fraction_full 0.998
_diffrn_reflns_Laue_measured_fraction_max 0.998
_diffrn_reflns_limit_h_max 17
_diffrn_reflns_limit_h_min -17
_diffrn_reflns_limit_k_max 22
_diffrn_reflns_limit_k_min -22
_diffrn_reflns_limit_l_max 26
_diffrn_reflns_limit_l_min -26
_diffrn_reflns_number 134369
_diffrn_reflns_point_group_measured_fraction_full 0.998
_diffrn_reflns_point_group_measured_fraction_max 0.998
_diffrn_reflns_theta_full 25.242
_diffrn_reflns_theta_max 26.022
_diffrn_reflns_theta_min 2.823
_exptl_absorpt_coefficient_mu 11.001
_exptl_absorpt_correction_T_max 0.0701
_exptl_absorpt_correction_T_min 0.0551
_exptl_absorpt_correction_type refdelf
_exptl_absorpt_process_details
;
Parkin S,Moezzi B & Hope H, (1995) J. Appl. Cryst. 28, 53-56
Cubic fit to sin(theta)/lambda - 24 parameters
;
_exptl_crystal_colour yellow
_exptl_crystal_colour_primary yellow
_exptl_crystal_density_diffrn 2.484
_exptl_crystal_description prism
_exptl_crystal_F_000 2920
_exptl_crystal_preparation Luminescent
_exptl_crystal_size_max 0.148
_exptl_crystal_size_mid 0.094
_exptl_crystal_size_min 0.063
_refine_diff_density_max 3.579
_refine_diff_density_min -3.125
_refine_diff_density_rms 0.131
_refine_ls_extinction_method none
_refine_ls_goodness_of_fit_ref 1.080
_refine_ls_hydrogen_treatment constr
_refine_ls_matrix_type full
_refine_ls_number_parameters 1271
_refine_ls_number_reflns 16682
_refine_ls_number_restraints 320
_refine_ls_restrained_S_all 1.071
_refine_ls_R_factor_all 0.0574
_refine_ls_R_factor_gt 0.0357
_refine_ls_shift/su_max 0.002
_refine_ls_shift/su_mean 0.000
_refine_ls_structure_factor_coef Fsqd
_refine_ls_weighting_details 'w=1/[\s^2^(Fo^2^)+(0.0436P)^2^+11.8000P] where P=(Fo^2^+2Fc^2^)/3'
_refine_ls_weighting_scheme calc
_refine_ls_wR_factor_gt 0.0918
_refine_ls_wR_factor_ref 0.1024
_reflns_Friedel_coverage 0.000
_reflns_number_gt 11500
_reflns_number_total 16682
_reflns_threshold_expression 'I > 2\s(I)'
_cod_data_source_file d3dt02000b2.cif
_cod_data_source_block bsm32sm70_acn
_cod_database_code 7713997
_shelx_shelxl_version_number 2014/7
_shelx_space_group_comment
;
The symmetry employed for this shelxl refinement is uniquely defined
by the following loop, which should always be used as a source of
symmetry information in preference to the above space-group names.
They are only intended as comments.
;
_shelx_estimated_absorpt_t_max 0.544
_shelx_estimated_absorpt_t_min 0.293
_olex2_refinement_description
;
1. Fixed Uiso
 At 1.2 times of:
  All C(H) groups
 At 1.5 times of:
  All C(H,H,H) groups
2. Rigid bond restraints
 C1, C2, C3, C4, C5, C6, C7, C8, C9, C10, C11, C12, C13, C14, C15, C16, C17,
 C18, C19, C20, C21, C22, C23, C24, C25, C26, C27, C28, C29, C30, C31, C32, C33,
  C34, C35, C36, C37, C38, C39, C40, C41, C42, C43, C44, C45, C46, C47, C48,
 C49, C50, C51, C52, C53, C54, C55, C56, C57, C58, C59, C60, C61, C62, C63, C64,
  C65, C66, C67, C68, C69, C70, C71, C72, C73, C74, C75, C76, C77, C78, C79,
 C80, C81, C82, C83, C84, C85, C86, N1, N2, N3, N4, N5, N6, N7, N8, N9, N10, F1,
  F2, F3, F4, F5, F6, F7, F8, F9, F10, F11, F12, F13, F14, F15, F16, F17, F18,
 F19, F20, F21, F22, F23, F24, F25, F26, F27, F28, F29, F30, F31, F32, F33, F34,
  F35, F36, F37, F38, F39, F40
 with sigma for 1-2 distances of 0.01 and sigma for 1-3 distances of 0.01
3. Uiso/Uaniso restraints and constraints
Uanis(N9) = Uanis(N10)
Uanis(N4) = Uanis(N5)
4.a Aromatic/amide H refined with riding coordinates:
 C25(H25), C26(H26), C27(H27), C28(H28), C31(H31), C32(H32), C33(H33),
 C36(H36), C37(H37), C38(H38), C39(H39), C68(H68), C69(H69), C70(H70), C71(H71),
  C74(H74), C75(H75), C76(H76), C79(H79), C80(H80), C81(H81), C82(H82)
4.b Idealised Me refined as rotating group:
 C41(H41A,H41B,H41C), C43(H43A,H43B,H43C), C84(H84A,H84B,H84C), C86(H86A,H86B,
 H86C)
;
_olex2_submission_original_sample_id bsm32sm70_acn
_olex2_submission_special_instructions 'No special instructions were received'

loop_
_space_group_symop_operation_xyz
'x, y, z'
'-x, -y, -z'

loop_
_atom_site_label
_atom_site_type_symbol
_atom_site_fract_x
_atom_site_fract_y
_atom_site_fract_z
_atom_site_U_iso_or_equiv
_atom_site_adp_type
_atom_site_occupancy
_atom_site_site_symmetry_order
_atom_site_calc_flag
_atom_site_refinement_flags_posn
_atom_site_refinement_flags_adp
_atom_site_refinement_flags_occupancy
_atom_site_disorder_assembly
_atom_site_disorder_group
Pb1 Pb 0.86897(2) 0.75335(2) 0.39277(2) 0.04175(8) Uani 1 1 d . . . . .
Pb2 Pb 0.34943(2) 0.74655(2) 0.88838(2) 0.04267(8) Uani 1 1 d . . . . .
Au1 Au 0.80283(2) 0.92397(2) 0.31606(2) 0.04602(8) Uani 1 1 d . . . . .
Au2 Au 0.92627(2) 0.58192(2) 0.47506(2) 0.04522(8) Uani 1 1 d . . . . .
Au3 Au 0.28231(2) 0.91739(2) 0.81517(2) 0.04750(8) Uani 1 1 d . . . . .
Au4 Au 0.41248(2) 0.57593(2) 0.96779(2) 0.04868(8) Uani 1 1 d . . . . .
C1 C 0.9519(6) 0.9660(5) 0.2669(4) 0.0450(16) Uani 1 1 d . U . . .
C2 C 1.0034(6) 1.0172(5) 0.2913(4) 0.0488(17) Uani 1 1 d . U . . .
C3 C 1.1020(7) 1.0497(6) 0.2621(5) 0.0573(19) Uani 1 1 d . U . . .
C4 C 1.1569(6) 1.0325(6) 0.2039(5) 0.0541(18) Uani 1 1 d . U . . .
C5 C 1.1100(6) 0.9826(5) 0.1772(4) 0.0506(17) Uani 1 1 d . U . . .
C6 C 1.0130(6) 0.9509(5) 0.2080(4) 0.0461(16) Uani 1 1 d . U . . .
F1 F 0.9530(4) 1.0367(4) 0.3479(3) 0.0678(14) Uani 1 1 d . U . . .
F2 F 1.1465(5) 1.0987(4) 0.2882(3) 0.0804(17) Uani 1 1 d . U . . .
F3 F 1.2530(4) 1.0658(4) 0.1728(3) 0.0706(14) Uani 1 1 d . U . . .
F4 F 1.1646(4) 0.9660(3) 0.1204(3) 0.0647(13) Uani 1 1 d . U . . .
F5 F 0.9702(4) 0.9021(3) 0.1802(3) 0.0629(13) Uani 1 1 d . U . . .
C7 C 0.6549(6) 0.8893(5) 0.3717(4) 0.0487(16) Uani 1 1 d . U . . .
C8 C 0.5858(7) 0.8459(5) 0.3523(4) 0.0524(18) Uani 1 1 d . U . . .
C9 C 0.4849(7) 0.8240(6) 0.3899(5) 0.0559(19) Uani 1 1 d . U . . .
C10 C 0.4506(6) 0.8441(6) 0.4502(5) 0.0585(19) Uani 1 1 d . U . . .
C11 C 0.5150(7) 0.8866(6) 0.4712(4) 0.0583(19) Uani 1 1 d . U . . .
C12 C 0.6149(7) 0.9078(5) 0.4319(4) 0.0529(18) Uani 1 1 d . U . . .
F6 F 0.6148(4) 0.8231(3) 0.2943(3) 0.0598(12) Uani 1 1 d . U . . .
F7 F 0.4202(4) 0.7813(4) 0.3703(3) 0.0722(14) Uani 1 1 d . U . . .
F8 F 0.3525(4) 0.8228(4) 0.4879(3) 0.0790(16) Uani 1 1 d . U . . .
F9 F 0.4823(4) 0.9061(4) 0.5305(3) 0.0735(15) Uani 1 1 d . U . . .
F10 F 0.6766(4) 0.9495(3) 0.4552(3) 0.0617(12) Uani 1 1 d . U . . .
C13 C 0.8958(5) 0.5392(5) 0.4002(4) 0.0421(15) Uani 1 1 d . U . . .
C14 C 0.9552(6) 0.5518(5) 0.3316(4) 0.0460(16) Uani 1 1 d . U . . .
C15 C 0.9326(6) 0.5188(5) 0.2855(4) 0.0493(17) Uani 1 1 d . U . . .
C16 C 0.8427(6) 0.4690(6) 0.3046(5) 0.0516(18) Uani 1 1 d . U . . .
C17 C 0.7792(6) 0.4544(6) 0.3700(5) 0.0556(19) Uani 1 1 d . U . . .
C18 C 0.8073(6) 0.4886(5) 0.4155(4) 0.0510(18) Uani 1 1 d . U . . .
F11 F 1.0455(4) 0.5987(3) 0.3101(3) 0.0609(13) Uani 1 1 d . U . . .
F12 F 0.9945(4) 0.5324(3) 0.2203(3) 0.0615(12) Uani 1 1 d . U . . .
F13 F 0.8187(4) 0.4344(4) 0.2603(3) 0.0659(13) Uani 1 1 d . U . . .
F14 F 0.6921(4) 0.4049(4) 0.3907(3) 0.0792(17) Uani 1 1 d . U . . .
F15 F 0.7420(4) 0.4717(3) 0.4811(3) 0.0625(13) Uani 1 1 d . U . . .
C19 C 0.9375(7) 0.6176(5) 0.5587(4) 0.0494(17) Uani 1 1 d . U . . .
C20 C 0.8576(7) 0.5974(5) 0.6176(5) 0.0529(18) Uani 1 1 d . U . . .
C21 C 0.8562(7) 0.6177(6) 0.6770(5) 0.0592(19) Uani 1 1 d . U . . .
C22 C 0.9406(8) 0.6605(6) 0.6784(5) 0.062(2) Uani 1 1 d . U . . .
C23 C 1.0255(8) 0.6811(6) 0.6214(5) 0.061(2) Uani 1 1 d . U . . .
C24 C 1.0218(7) 0.6597(5) 0.5636(4) 0.0522(18) Uani 1 1 d . U . . .
F16 F 0.7689(4) 0.5566(3) 0.6187(3) 0.0635(13) Uani 1 1 d . U . . .
F17 F 0.7739(5) 0.5986(4) 0.7321(3) 0.0789(16) Uani 1 1 d . U . . .
F18 F 0.9443(6) 0.6815(4) 0.7356(3) 0.092(2) Uani 1 1 d . U . . .
F19 F 1.1091(5) 0.7218(4) 0.6237(3) 0.0804(16) Uani 1 1 d . U . . .
F20 F 1.1059(4) 0.6813(3) 0.5088(3) 0.0631(13) Uani 1 1 d . U . . .
N1 N 0.6947(5) 0.6802(4) 0.4301(4) 0.0507(15) Uani 1 1 d . U . . .
C25 C 0.6628(6) 0.6468(5) 0.3891(5) 0.0555(19) Uani 1 1 d . U . . .
H25 H 0.7079 0.6493 0.3456 0.067 Uiso 1 1 calc R U . . .
C26 C 0.5649(7) 0.6076(6) 0.4070(5) 0.062(2) Uani 1 1 d . U . . .
H26 H 0.5428 0.5831 0.3770 0.074 Uiso 1 1 calc R U . . .
C27 C 0.5016(6) 0.6063(6) 0.4705(6) 0.066(2) Uani 1 1 d . U . . .
H27 H 0.4335 0.5822 0.4838 0.079 Uiso 1 1 calc R U . . .
C28 C 0.5356(7) 0.6391(6) 0.5144(5) 0.064(2) Uani 1 1 d . U . . .
H28 H 0.4929 0.6345 0.5593 0.077 Uiso 1 1 calc R U . . .
C29 C 0.6307(6) 0.6784(5) 0.4938(4) 0.0527(17) Uani 1 1 d . U . . .
N2 N 0.7660(5) 0.7588(4) 0.5076(4) 0.0517(15) Uani 1 1 d . U . . .
C30 C 0.6720(7) 0.7222(6) 0.5343(5) 0.0568(19) Uani 1 1 d . U . . .
C31 C 0.6099(7) 0.7250(6) 0.6000(5) 0.061(2) Uani 1 1 d . U . . .
H31 H 0.5432 0.6977 0.6192 0.073 Uiso 1 1 calc R U . . .
C32 C 0.6500(8) 0.7674(7) 0.6326(5) 0.068(2) Uani 1 1 d . U . . .
H32 H 0.6101 0.7703 0.6759 0.081 Uiso 1 1 calc R U . . .
C33 C 0.7456(7) 0.8070(6) 0.6069(5) 0.064(2) Uani 1 1 d . U . . .
H33 H 0.7713 0.8373 0.6316 0.076 Uiso 1 1 calc R U . . .
C34 C 0.8058(7) 0.8019(5) 0.5428(4) 0.0521(17) Uani 1 1 d . U . . .
N3 N 0.9576(6) 0.8320(4) 0.4520(3) 0.0523(16) Uani 1 1 d . U . . .
C35 C 0.9098(7) 0.8388(5) 0.5142(5) 0.0564(18) Uani 1 1 d . U . . .
C36 C 0.9612(8) 0.8787(6) 0.5482(5) 0.061(2) Uani 1 1 d . U . . .
H36 H 0.9266 0.8849 0.5915 0.073 Uiso 1 1 calc R U . . .
C37 C 1.0602(9) 0.9085(7) 0.5191(5) 0.071(2) Uani 1 1 d . U . . .
H37 H 1.0958 0.9345 0.5423 0.085 Uiso 1 1 calc R U . . .
C38 C 1.1077(8) 0.9009(6) 0.4565(5) 0.066(2) Uani 1 1 d . U . . .
H38 H 1.1766 0.9225 0.4351 0.079 Uiso 1 1 calc R U . . .
C39 C 1.0557(7) 0.8614(5) 0.4239(5) 0.056(2) Uani 1 1 d . U . . .
H39 H 1.0902 0.8550 0.3806 0.067 Uiso 1 1 calc R U . . .
N4 N 0.8520(9) 0.7275(6) 0.2452(7) 0.103(2) Uani 1 1 d . U . . .
C40 C 0.8123(7) 0.7723(6) 0.2049(5) 0.061(2) Uani 1 1 d . U . . .
C41 C 0.7598(8) 0.8315(9) 0.1544(5) 0.086(3) Uani 1 1 d . U . . .
H41A H 0.7816 0.8262 0.1074 0.129 Uiso 1 1 calc R U . . .
H41B H 0.7768 0.8892 0.1502 0.129 Uiso 1 1 calc R U . . .
H41C H 0.6856 0.8189 0.1715 0.129 Uiso 1 1 calc R U . . .
N5 N 1.1250(9) 0.7769(6) 0.2939(7) 0.103(2) Uani 1 1 d . U . . .
C42 C 1.1711(9) 0.7263(7) 0.3230(6) 0.072(3) Uani 1 1 d . U . . .
C43 C 1.2250(8) 0.6600(7) 0.3640(6) 0.073(3) Uani 1 1 d . U . . .
H43A H 1.2554 0.6268 0.3351 0.109 Uiso 1 1 calc R U . . .
H43B H 1.1772 0.6234 0.4073 0.109 Uiso 1 1 calc R U . . .
H43C H 1.2793 0.6844 0.3777 0.109 Uiso 1 1 calc R U . . .
C44 C 0.4292(6) 0.9622(5) 0.7706(4) 0.0463(16) Uani 1 1 d . U . . .
C45 C 0.4732(7) 1.0143(6) 0.7979(4) 0.0536(18) Uani 1 1 d . U . . .
C46 C 0.5716(7) 1.0515(6) 0.7706(5) 0.0583(19) Uani 1 1 d . U . . .
C47 C 0.6335(7) 1.0368(6) 0.7138(5) 0.0544(18) Uani 1 1 d . U . . .
C48 C 0.5945(6) 0.9837(5) 0.6856(5) 0.0511(18) Uani 1 1 d . U . . .
C49 C 0.4984(6) 0.9495(5) 0.7137(4) 0.0469(17) Uani 1 1 d . U . . .
F21 F 0.4170(4) 1.0313(4) 0.8541(3) 0.0672(14) Uani 1 1 d . U . . .
F22 F 0.6083(5) 1.1025(4) 0.7990(3) 0.0831(17) Uani 1 1 d . U . . .
F23 F 0.7283(4) 1.0732(4) 0.6858(3) 0.0717(15) Uani 1 1 d . U . . .
F24 F 0.6561(4) 0.9708(3) 0.6284(3) 0.0634(13) Uani 1 1 d . U . . .
F25 F 0.4652(4) 0.8984(3) 0.6831(3) 0.0611(13) Uani 1 1 d . U . . .
C50 C 0.1328(6) 0.8813(5) 0.8687(4) 0.0529(18) Uani 1 1 d . U . . .
C51 C 0.0615(7) 0.8389(5) 0.8504(5) 0.0540(18) Uani 1 1 d . U . . .
C52 C -0.0383(7) 0.8171(6) 0.8877(5) 0.064(2) Uani 1 1 d . U . . .
C53 C -0.0706(8) 0.8403(6) 0.9476(5) 0.069(2) Uani 1 1 d . U . . .
C54 C -0.0053(8) 0.8818(6) 0.9685(5) 0.065(2) Uani 1 1 d . U . . .
C55 C 0.0949(8) 0.9020(6) 0.9292(5) 0.061(2) Uani 1 1 d . U . . .
F26 F 0.0926(4) 0.8170(3) 0.7916(3) 0.0627(13) Uani 1 1 d . U . . .
F27 F -0.1020(4) 0.7774(4) 0.8671(3) 0.0777(15) Uani 1 1 d . U . . .
F28 F -0.1687(5) 0.8195(4) 0.9847(3) 0.095(2) Uani 1 1 d . U . . .
F29 F -0.0363(5) 0.9023(4) 1.0271(3) 0.0882(19) Uani 1 1 d . U . . .
F30 F 0.1567(4) 0.9430(4) 0.9516(3) 0.0684(14) Uani 1 1 d . U . . .
C56 C 0.4210(6) 0.6105(5) 1.0524(4) 0.0491(17) Uani 1 1 d . U . . .
C57 C 0.3398(7) 0.5911(6) 1.1121(5) 0.059(2) Uani 1 1 d . U . . .
C58 C 0.3413(8) 0.6115(6) 1.1713(5) 0.063(2) Uani 1 1 d . U . . .
C59 C 0.4259(8) 0.6544(6) 1.1718(5) 0.062(2) Uani 1 1 d . U . . .
C60 C 0.5094(7) 0.6757(6) 1.1135(5) 0.0569(19) Uani 1 1 d . U . . .
C61 C 0.5040(7) 0.6548(5) 1.0566(4) 0.0552(18) Uani 1 1 d . U . . .
F31 F 0.2538(4) 0.5507(3) 1.1123(3) 0.0664(13) Uani 1 1 d . U . . .
F32 F 0.2595(5) 0.5919(4) 1.2266(3) 0.0777(16) Uani 1 1 d . U . . .
F33 F 0.4283(5) 0.6758(4) 1.2289(3) 0.0851(18) Uani 1 1 d . U . . .
F34 F 0.5909(5) 0.7192(4) 1.1160(3) 0.0710(14) Uani 1 1 d . U . . .
F35 F 0.5887(4) 0.6775(3) 1.0015(3) 0.0609(12) Uani 1 1 d . U . . .
C62 C 0.3917(6) 0.5328(5) 0.8895(4) 0.0457(16) Uani 1 1 d . U . . .
C63 C 0.4561(6) 0.5491(5) 0.8231(4) 0.0470(16) Uani 1 1 d . U . . .
C64 C 0.4397(6) 0.5153(6) 0.7746(5) 0.0541(18) Uani 1 1 d . U . . .
C65 C 0.3531(7) 0.4612(6) 0.7909(5) 0.0579(19) Uani 1 1 d . U . . .
C66 C 0.2870(6) 0.4436(6) 0.8566(5) 0.0606(19) Uani 1 1 d . U . . .
C67 C 0.3065(6) 0.4782(6) 0.9031(5) 0.0533(18) Uani 1 1 d . U . . .
F36 F 0.5410(4) 0.5995(3) 0.8036(3) 0.0619(13) Uani 1 1 d . U . . .
F37 F 0.5040(4) 0.5318(3) 0.7108(3) 0.0672(14) Uani 1 1 d . U . . .
F38 F 0.3359(4) 0.4267(4) 0.7454(3) 0.0775(16) Uani 1 1 d . U . . .
F39 F 0.2018(4) 0.3908(4) 0.8734(4) 0.0866(18) Uani 1 1 d . U . . .
F40 F 0.2366(4) 0.4581(4) 0.9670(3) 0.0722(15) Uani 1 1 d . U . . .
N6 N 0.1777(5) 0.6673(4) 0.9143(4) 0.0532(16) Uani 1 1 d . U . . .
C68 C 0.1556(7) 0.6355(6) 0.8683(5) 0.057(2) Uani 1 1 d . U . . .
H68 H 0.2077 0.6389 0.8277 0.068 Uiso 1 1 calc R U . . .
C69 C 0.0616(7) 0.5979(6) 0.8761(5) 0.065(2) Uani 1 1 d . U . . .
H69 H 0.0483 0.5767 0.8414 0.078 Uiso 1 1 calc R U . . .
C70 C -0.0121(8) 0.5922(6) 0.9356(6) 0.071(2) Uani 1 1 d . U . . .
H70 H -0.0780 0.5666 0.9427 0.085 Uiso 1 1 calc R U . . .
C71 C 0.0081(7) 0.6226(6) 0.9841(5) 0.063(2) Uani 1 1 d . U . . .
H71 H -0.0429 0.6175 1.0257 0.076 Uiso 1 1 calc R U . . .
C72 C 0.1065(6) 0.6626(5) 0.9727(4) 0.0527(17) Uani 1 1 d . U . . .
N7 N 0.2268(5) 0.7426(4) 1.0005(3) 0.0490(15) Uani 1 1 d . U . . .
C73 C 0.1332(7) 0.7002(5) 1.0204(4) 0.0558(18) Uani 1 1 d . U . . .
C74 C 0.0651(8) 0.6968(6) 1.0842(5) 0.066(2) Uani 1 1 d . U . . .
H74 H -0.0003 0.6675 1.0982 0.079 Uiso 1 1 calc R U . . .
C75 C 0.0939(8) 0.7359(7) 1.1257(5) 0.069(2) Uani 1 1 d . U . . .
H75 H 0.0482 0.7337 1.1689 0.083 Uiso 1 1 calc R U . . .
C76 C 0.1875(8) 0.7780(6) 1.1059(5) 0.066(2) Uani 1 1 d . U . . .
H76 H 0.2075 0.8050 1.1350 0.079 Uiso 1 1 calc R U . . .
C77 C 0.2546(7) 0.7810(6) 1.0412(5) 0.0574(19) Uani 1 1 d . U . . .
N8 N 0.4172(6) 0.8212(4) 0.9568(4) 0.0513(15) Uani 1 1 d . U . . .
C78 C 0.3579(7) 0.8223(5) 1.0189(4) 0.0531(17) Uani 1 1 d . U . . .
C79 C 0.3963(9) 0.8621(6) 1.0581(5) 0.069(2) Uani 1 1 d . U . . .
H79 H 0.3542 0.8658 1.1005 0.083 Uiso 1 1 calc R U . . .
C80 C 0.4932(9) 0.8950(6) 1.0354(5) 0.068(2) Uani 1 1 d . U . . .
H80 H 0.5197 0.9201 1.0635 0.082 Uiso 1 1 calc R U . . .
C81 C 0.5565(8) 0.8938(6) 0.9723(5) 0.065(2) Uani 1 1 d . U . . .
H81 H 0.6250 0.9178 0.9560 0.079 Uiso 1 1 calc R U . . .
C82 C 0.5126(7) 0.8551(5) 0.9343(5) 0.0553(19) Uani 1 1 d . U . . .
H82 H 0.5527 0.8529 0.8908 0.066 Uiso 1 1 calc R U . . .
N9 N 0.3529(8) 0.7239(6) 0.7267(6) 0.094(2) Uani 1 1 d . U . . .
C83 C 0.3136(7) 0.7765(7) 0.6916(6) 0.070(3) Uani 1 1 d . U . . .
C84 C 0.2626(7) 0.8465(6) 0.6511(5) 0.064(2) Uani 1 1 d . U . . .
H84A H 0.3051 0.8733 0.6027 0.097 Uiso 1 1 calc R U . . .
H84B H 0.2518 0.8878 0.6750 0.097 Uiso 1 1 calc R U . . .
H84C H 0.1963 0.8261 0.6481 0.097 Uiso 1 1 calc R U . . .
N10 N 0.5976(8) 0.7727(6) 0.8108(6) 0.094(2) Uani 1 1 d . U . . .
C85 C 0.6512(7) 0.7240(6) 0.8342(5) 0.060(2) Uani 1 1 d . U . . .
C86 C 0.7144(8) 0.6572(7) 0.8674(6) 0.073(3) Uani 1 1 d . U . . .
H86A H 0.7643 0.6453 0.8300 0.110 Uiso 1 1 calc R U . . .
H86B H 0.6708 0.6060 0.8976 0.110 Uiso 1 1 calc R U . . .
H86C H 0.7507 0.6753 0.8970 0.110 Uiso 1 1 calc R U . . .

loop_
_atom_site_aniso_label
_atom_site_aniso_U_11
_atom_site_aniso_U_22
_atom_site_aniso_U_33
_atom_site_aniso_U_23
_atom_site_aniso_U_13
_atom_site_aniso_U_12
Pb1 0.04512(15) 0.03905(16) 0.03674(14) -0.01200(12) -0.00323(11) 0.00590(12)
Pb2 0.04866(15) 0.03991(16) 0.03600(14) -0.01290(12) -0.00393(11) 0.00650(12)
Au1 0.05166(16) 0.04065(17) 0.04125(16) -0.01082(13) -0.00822(12) 0.00733(13)
Au2 0.04797(16) 0.04021(17) 0.04416(16) -0.01282(13) -0.00794(12) 0.00779(12)
Au3 0.05606(18) 0.04187(17) 0.04135(16) -0.01183(13) -0.01009(13) 0.00810(13)
Au4 0.05221(17) 0.04278(18) 0.04601(17) -0.01280(13) -0.00663(13) 0.01026(13)
C1 0.055(4) 0.043(4) 0.039(4) -0.014(3) -0.014(3) 0.011(3)
C2 0.051(4) 0.054(5) 0.047(4) -0.021(4) -0.017(3) 0.014(3)
C3 0.061(4) 0.062(5) 0.060(5) -0.025(4) -0.030(3) 0.003(4)
C4 0.046(4) 0.055(5) 0.061(5) -0.018(4) -0.017(3) 0.008(3)
C5 0.057(4) 0.045(4) 0.046(4) -0.015(3) -0.008(3) 0.006(3)
C6 0.054(4) 0.039(4) 0.046(4) -0.015(3) -0.012(3) -0.001(3)
F1 0.083(3) 0.078(4) 0.056(3) -0.039(3) -0.018(3) 0.007(3)
F2 0.081(4) 0.091(4) 0.089(4) -0.048(3) -0.032(3) -0.010(3)
F3 0.050(3) 0.080(4) 0.081(4) -0.026(3) -0.018(2) -0.001(3)
F4 0.061(3) 0.069(3) 0.064(3) -0.030(3) -0.002(2) 0.002(3)
F5 0.072(3) 0.061(3) 0.060(3) -0.032(3) -0.005(2) -0.007(2)
C7 0.057(4) 0.034(4) 0.045(4) -0.005(3) -0.008(3) 0.011(3)
C8 0.058(4) 0.045(5) 0.048(4) -0.012(4) -0.008(3) 0.015(3)
C9 0.054(4) 0.049(5) 0.057(5) -0.008(4) -0.016(3) 0.004(4)
C10 0.050(4) 0.050(5) 0.057(5) -0.004(4) 0.002(3) 0.005(4)
C11 0.061(4) 0.060(5) 0.045(4) -0.013(4) -0.006(3) 0.017(4)
C12 0.064(4) 0.045(5) 0.045(4) -0.008(3) -0.017(3) 0.012(4)
F6 0.072(3) 0.055(3) 0.055(3) -0.021(2) -0.017(2) 0.010(2)
F7 0.069(3) 0.059(3) 0.085(4) -0.018(3) -0.023(3) -0.002(3)
F8 0.054(3) 0.089(4) 0.076(4) -0.018(3) 0.002(3) 0.001(3)
F9 0.079(4) 0.082(4) 0.051(3) -0.024(3) 0.001(2) 0.016(3)
F10 0.072(3) 0.062(3) 0.052(3) -0.020(2) -0.016(2) 0.008(2)
C13 0.038(3) 0.037(4) 0.048(4) -0.012(3) -0.009(3) 0.004(3)
C14 0.045(4) 0.037(4) 0.047(4) -0.007(3) -0.007(3) -0.001(3)
C15 0.051(4) 0.049(5) 0.045(4) -0.014(3) -0.010(3) 0.007(3)
C16 0.050(4) 0.052(5) 0.060(4) -0.025(4) -0.018(3) 0.008(3)
C17 0.031(3) 0.062(5) 0.073(5) -0.024(4) -0.011(3) 0.003(3)
C18 0.040(4) 0.051(5) 0.053(4) -0.011(4) -0.004(3) 0.006(3)
F11 0.052(3) 0.068(3) 0.057(3) -0.023(3) 0.000(2) -0.015(2)
F12 0.068(3) 0.066(3) 0.048(3) -0.021(2) -0.007(2) -0.003(2)
F13 0.060(3) 0.075(4) 0.077(3) -0.040(3) -0.022(3) 0.005(3)
F14 0.045(3) 0.091(4) 0.102(4) -0.042(4) -0.002(3) -0.017(3)
F15 0.046(2) 0.069(3) 0.064(3) -0.023(3) 0.004(2) -0.002(2)
C19 0.071(4) 0.033(4) 0.044(4) -0.013(3) -0.014(3) 0.012(3)
C20 0.058(4) 0.046(5) 0.052(4) -0.015(4) -0.013(3) 0.016(3)
C21 0.068(5) 0.058(5) 0.050(4) -0.021(4) -0.011(4) 0.022(4)
C22 0.089(5) 0.055(5) 0.051(4) -0.024(4) -0.025(4) 0.024(4)
C23 0.074(5) 0.047(5) 0.066(5) -0.017(4) -0.030(4) 0.015(4)
C24 0.062(4) 0.040(4) 0.049(4) -0.010(3) -0.012(3) 0.011(3)
F16 0.065(3) 0.062(3) 0.057(3) -0.017(2) -0.009(2) 0.006(2)
F17 0.087(4) 0.093(4) 0.052(3) -0.028(3) -0.002(3) 0.021(3)
F18 0.129(5) 0.098(5) 0.074(4) -0.052(4) -0.042(4) 0.031(4)
F19 0.097(4) 0.059(3) 0.099(4) -0.030(3) -0.048(3) 0.007(3)
F20 0.062(3) 0.051(3) 0.068(3) -0.012(2) -0.013(2) 0.002(2)
N1 0.038(3) 0.041(4) 0.065(4) -0.014(3) -0.001(3) 0.002(3)
C25 0.044(4) 0.041(5) 0.065(5) -0.005(4) -0.004(4) 0.003(3)
C26 0.051(4) 0.049(5) 0.083(6) -0.019(5) -0.018(4) -0.001(4)
C27 0.035(4) 0.058(6) 0.086(6) -0.011(5) -0.002(4) -0.002(4)
C28 0.051(4) 0.058(6) 0.070(5) -0.010(4) -0.007(4) 0.005(4)
C29 0.039(4) 0.044(4) 0.053(4) 0.002(3) 0.001(3) 0.007(3)
N2 0.054(4) 0.044(4) 0.047(4) -0.009(3) -0.005(3) 0.011(3)
C30 0.063(5) 0.048(5) 0.052(4) -0.009(4) -0.015(4) 0.018(4)
C31 0.055(5) 0.054(5) 0.064(5) -0.013(4) -0.008(4) 0.007(4)
C32 0.075(5) 0.068(6) 0.061(5) -0.025(5) -0.016(4) 0.019(5)
C33 0.070(5) 0.067(6) 0.056(5) -0.025(5) -0.015(4) 0.015(4)
C34 0.076(5) 0.042(4) 0.042(4) -0.017(3) -0.019(3) 0.022(3)
N3 0.072(4) 0.044(4) 0.041(3) -0.013(3) -0.018(3) 0.018(3)
C35 0.080(5) 0.041(4) 0.050(4) -0.016(4) -0.019(4) 0.012(4)
C36 0.085(5) 0.055(5) 0.054(5) -0.026(4) -0.032(4) 0.018(4)
C37 0.092(6) 0.066(6) 0.064(5) -0.025(5) -0.031(5) 0.002(5)
C38 0.077(6) 0.059(6) 0.068(5) -0.025(5) -0.029(4) 0.007(5)
C39 0.068(5) 0.047(5) 0.057(5) -0.018(4) -0.020(4) 0.002(4)
N4 0.130(6) 0.061(4) 0.129(7) -0.030(4) -0.059(5) 0.013(4)
C40 0.050(5) 0.062(6) 0.062(5) -0.022(4) 0.005(4) -0.012(4)
C41 0.062(6) 0.127(10) 0.052(6) -0.016(6) -0.005(4) 0.001(6)
N5 0.130(6) 0.061(4) 0.129(7) -0.030(4) -0.059(5) 0.013(4)
C42 0.096(7) 0.057(6) 0.078(7) -0.033(5) -0.036(6) 0.001(5)
C43 0.066(6) 0.096(8) 0.071(6) -0.045(6) -0.022(5) 0.019(5)
C44 0.054(4) 0.044(4) 0.043(4) -0.013(3) -0.021(3) 0.009(3)
C45 0.072(5) 0.052(5) 0.044(4) -0.018(4) -0.027(4) 0.015(4)
C46 0.072(5) 0.060(5) 0.057(5) -0.027(4) -0.032(4) 0.005(4)
C47 0.056(4) 0.051(5) 0.060(5) -0.016(4) -0.026(4) 0.006(4)
C48 0.052(4) 0.048(5) 0.057(5) -0.021(4) -0.014(3) 0.008(3)
C49 0.052(4) 0.046(4) 0.048(4) -0.021(4) -0.017(3) 0.004(3)
F21 0.083(3) 0.074(4) 0.055(3) -0.034(3) -0.019(3) 0.015(3)
F22 0.094(4) 0.094(5) 0.086(4) -0.053(4) -0.034(3) -0.004(3)
F23 0.055(3) 0.080(4) 0.087(4) -0.034(3) -0.023(3) -0.004(3)
F24 0.055(3) 0.068(3) 0.072(3) -0.036(3) -0.003(2) -0.001(2)
F25 0.061(3) 0.062(3) 0.072(3) -0.040(3) -0.011(2) -0.003(2)
C50 0.056(4) 0.051(5) 0.040(4) -0.007(3) -0.002(3) 0.011(4)
C51 0.060(4) 0.040(4) 0.052(4) -0.007(3) -0.007(3) 0.003(4)
C52 0.062(5) 0.044(5) 0.072(5) -0.008(4) -0.011(4) 0.008(4)
C53 0.063(5) 0.060(6) 0.059(5) -0.001(4) 0.001(4) 0.012(4)
C54 0.071(5) 0.064(6) 0.048(5) -0.010(4) -0.004(4) 0.020(4)
C55 0.071(5) 0.057(6) 0.047(4) -0.013(4) -0.009(4) 0.015(4)
F26 0.072(3) 0.053(3) 0.063(3) -0.021(2) -0.014(2) 0.007(2)
F27 0.064(3) 0.063(3) 0.096(4) -0.016(3) -0.018(3) -0.005(3)
F28 0.068(3) 0.101(5) 0.083(4) -0.010(4) 0.010(3) 0.004(3)
F29 0.097(4) 0.096(5) 0.058(3) -0.027(3) 0.005(3) 0.028(4)
F30 0.083(4) 0.071(4) 0.055(3) -0.027(3) -0.016(3) 0.018(3)
C56 0.055(4) 0.046(4) 0.044(4) -0.013(3) -0.011(3) 0.011(3)
C57 0.066(5) 0.052(5) 0.053(4) -0.016(4) -0.008(4) 0.022(4)
C58 0.072(5) 0.055(5) 0.053(5) -0.015(4) -0.001(4) 0.013(4)
C59 0.086(5) 0.053(5) 0.050(4) -0.021(4) -0.018(4) 0.022(4)
C60 0.068(5) 0.045(5) 0.062(4) -0.021(4) -0.022(4) 0.013(4)
C61 0.067(5) 0.045(5) 0.048(4) -0.013(4) -0.008(3) 0.022(4)
F31 0.062(3) 0.063(3) 0.066(3) -0.020(3) -0.004(2) 0.005(2)
F32 0.083(4) 0.085(4) 0.053(3) -0.024(3) 0.008(3) 0.015(3)
F33 0.119(5) 0.082(4) 0.065(3) -0.040(3) -0.021(3) 0.021(4)
F34 0.084(4) 0.063(3) 0.071(3) -0.025(3) -0.025(3) 0.011(3)
F35 0.062(3) 0.058(3) 0.053(3) -0.014(2) -0.003(2) 0.009(2)
C62 0.041(4) 0.039(4) 0.048(4) -0.006(3) -0.009(3) 0.006(3)
C63 0.044(4) 0.041(4) 0.054(4) -0.015(3) -0.009(3) 0.002(3)
C64 0.053(4) 0.049(5) 0.058(4) -0.017(4) -0.013(3) 0.005(3)
C65 0.055(4) 0.057(5) 0.067(5) -0.023(4) -0.023(3) 0.007(4)
C66 0.046(4) 0.053(5) 0.079(5) -0.015(4) -0.021(4) 0.004(3)
C67 0.043(4) 0.051(5) 0.057(4) -0.011(4) -0.009(3) 0.005(3)
F36 0.056(3) 0.062(3) 0.061(3) -0.020(2) -0.001(2) -0.014(2)
F37 0.074(3) 0.070(3) 0.057(3) -0.027(3) -0.004(2) -0.006(3)
F38 0.079(4) 0.081(4) 0.092(4) -0.045(3) -0.036(3) 0.005(3)
F39 0.055(3) 0.090(5) 0.114(5) -0.037(4) -0.014(3) -0.019(3)
F40 0.051(3) 0.076(4) 0.072(3) -0.017(3) 0.007(2) -0.008(3)
N6 0.049(4) 0.047(4) 0.051(4) -0.010(3) 0.000(3) 0.007(3)
C68 0.056(4) 0.048(5) 0.064(5) -0.019(4) -0.007(4) 0.011(4)
C69 0.053(5) 0.063(6) 0.077(6) -0.022(5) -0.018(4) 0.007(4)
C70 0.061(5) 0.058(6) 0.087(7) -0.018(5) -0.013(4) -0.002(4)
C71 0.049(4) 0.057(6) 0.063(5) -0.005(4) 0.003(4) -0.001(4)
C72 0.049(4) 0.042(4) 0.051(4) -0.002(3) -0.002(3) 0.005(3)
N7 0.063(4) 0.039(4) 0.042(3) -0.012(3) -0.013(3) 0.019(3)
C73 0.056(4) 0.047(5) 0.047(4) -0.003(3) -0.001(3) 0.015(3)
C74 0.069(5) 0.065(6) 0.049(5) -0.012(4) 0.003(4) 0.011(4)
C75 0.072(6) 0.071(7) 0.053(5) -0.014(4) -0.004(4) 0.015(5)
C76 0.087(6) 0.062(6) 0.053(5) -0.028(4) -0.016(4) 0.026(4)
C77 0.069(5) 0.052(5) 0.045(4) -0.010(4) -0.014(3) 0.018(4)
N8 0.067(4) 0.042(4) 0.045(3) -0.015(3) -0.017(3) 0.011(3)
C78 0.081(5) 0.039(4) 0.047(4) -0.020(3) -0.023(3) 0.023(4)
C79 0.094(6) 0.062(6) 0.059(5) -0.027(5) -0.024(5) 0.016(5)
C80 0.104(7) 0.055(6) 0.062(5) -0.030(5) -0.039(5) 0.014(5)
C81 0.091(6) 0.051(5) 0.061(5) -0.018(4) -0.035(4) 0.008(5)
C82 0.078(5) 0.046(5) 0.044(4) -0.014(4) -0.024(4) 0.013(4)
N9 0.099(5) 0.065(4) 0.110(6) -0.015(4) -0.038(4) 0.002(3)
C83 0.051(5) 0.065(6) 0.079(7) -0.010(5) -0.012(4) -0.014(4)
C84 0.051(5) 0.073(6) 0.065(6) -0.022(5) -0.010(4) 0.002(4)
N10 0.099(5) 0.065(4) 0.110(6) -0.015(4) -0.038(4) 0.002(3)
C85 0.069(5) 0.062(5) 0.058(5) -0.035(4) -0.011(4) -0.005(4)
C86 0.065(6) 0.095(8) 0.077(7) -0.051(6) -0.017(5) 0.022(5)

loop_
_atom_type_symbol
_atom_type_description
_atom_type_scat_dispersion_real
_atom_type_scat_dispersion_imag
_atom_type_scat_source
C C 0.0033 0.0016 'International Tables Vol C Tables 4.2.6.8 and 6.1.1.4'
H H 0.0000 0.0000 'International Tables Vol C Tables 4.2.6.8 and 6.1.1.4'
Au Au -2.0133 8.8022 'International Tables Vol C Tables 4.2.6.8 and 6.1.1.4'
F F 0.0171 0.0103 'International Tables Vol C Tables 4.2.6.8 and 6.1.1.4'
N N 0.0061 0.0033 'International Tables Vol C Tables 4.2.6.8 and 6.1.1.4'
Pb Pb -3.3944 10.1111 'International Tables Vol C Tables 4.2.6.8 and 6.1.1.4'

loop_
_geom_angle_atom_site_label_1
_geom_angle_atom_site_label_2
_geom_angle_atom_site_label_3
_geom_angle
_geom_angle_site_symmetry_1
_geom_angle_site_symmetry_3
_geom_angle_publ_flag
Au2 Pb1 Au1 177.255(13) . . ?
N1 Pb1 Au1 95.52(15) . . ?
N1 Pb1 Au2 82.51(15) . . ?
N1 Pb1 N3 130.9(2) . . ?
N2 Pb1 Au1 89.08(15) . . ?
N2 Pb1 Au2 88.37(15) . . ?
N2 Pb1 N1 66.2(2) . . ?
N2 Pb1 N3 64.8(2) . . ?
N3 Pb1 Au1 83.65(15) . . ?
N3 Pb1 Au2 96.18(15) . . ?
Au3 Pb2 Au4 177.529(14) . . ?
N6 Pb2 Au3 96.37(16) . . ?
N6 Pb2 Au4 83.19(16) . . ?
N7 Pb2 Au3 88.08(14) . . ?
N7 Pb2 Au4 89.54(14) . . ?
N7 Pb2 N6 64.9(2) . . ?
N8 Pb2 Au3 82.19(15) . . ?
N8 Pb2 Au4 96.24(15) . . ?
N8 Pb2 N6 130.7(2) . . ?
N8 Pb2 N7 65.8(2) . . ?
C1 Au1 Pb1 90.6(2) . . ?
C7 Au1 Pb1 91.1(2) . . ?
C7 Au1 C1 174.0(3) . . ?
Pb1 Au2 Au2 158.693(17) . 2_766 ?
C13 Au2 Pb1 89.9(2) . . ?
C13 Au2 Au2 88.6(2) . 2_766 ?
C13 Au2 C19 172.1(3) . . ?
C19 Au2 Pb1 91.4(2) . . ?
C19 Au2 Au2 92.9(2) . 2_766 ?
C44 Au3 Pb2 90.9(2) . . ?
C44 Au3 C50 172.4(3) . . ?
C50 Au3 Pb2 91.6(2) . . ?
C56 Au4 Pb2 91.1(2) . . ?
C56 Au4 C62 174.2(3) . . ?
C62 Au4 Pb2 91.3(2) . . ?
C2 C1 Au1 119.6(6) . . ?
C2 C1 C6 112.7(7) . . ?
C6 C1 Au1 127.7(6) . . ?
C3 C2 C1 124.7(8) . . ?
F1 C2 C1 118.7(7) . . ?
F1 C2 C3 116.6(7) . . ?
C2 C3 C4 119.2(8) . . ?
F2 C3 C2 121.4(8) . . ?
F2 C3 C4 119.3(8) . . ?
C5 C4 C3 118.8(8) . . ?
F3 C4 C3 120.5(8) . . ?
F3 C4 C5 120.7(8) . . ?
C6 C5 C4 120.3(8) . . ?
C6 C5 F4 121.4(7) . . ?
F4 C5 C4 118.3(7) . . ?
C5 C6 C1 124.3(7) . . ?
C5 C6 F5 118.3(7) . . ?
F5 C6 C1 117.4(7) . . ?
C8 C7 Au1 123.6(6) . . ?
C12 C7 Au1 122.1(7) . . ?
C12 C7 C8 114.3(8) . . ?
C9 C8 C7 123.0(8) . . ?
F6 C8 C7 120.7(7) . . ?
F6 C8 C9 116.3(8) . . ?
C10 C9 C8 119.3(8) . . ?
F7 C9 C8 121.6(8) . . ?
F7 C9 C10 119.0(8) . . ?
C11 C10 C9 120.0(8) . . ?
F8 C10 C9 120.2(9) . . ?
F8 C10 C11 119.8(8) . . ?
C10 C11 C12 119.0(8) . . ?
F9 C11 C10 120.4(8) . . ?
F9 C11 C12 120.6(9) . . ?
C7 C12 C11 124.4(9) . . ?
F10 C12 C7 118.6(8) . . ?
F10 C12 C11 117.0(8) . . ?
C14 C13 Au2 128.5(5) . . ?
C18 C13 Au2 119.8(6) . . ?
C18 C13 C14 111.7(7) . . ?
C15 C14 C13 125.6(7) . . ?
C15 C14 F11 116.4(7) . . ?
F11 C14 C13 118.0(7) . . ?
C14 C15 C16 119.3(8) . . ?
C14 C15 F12 122.5(7) . . ?
F12 C15 C16 118.2(7) . . ?
C17 C16 C15 119.2(8) . . ?
F13 C16 C15 120.7(8) . . ?
F13 C16 C17 120.1(8) . . ?
C16 C17 C18 118.8(7) . . ?
F14 C17 C16 120.7(8) . . ?
F14 C17 C18 120.5(8) . . ?
C17 C18 C13 125.3(8) . . ?
F15 C18 C13 117.7(8) . . ?
F15 C18 C17 117.0(7) . . ?
C20 C19 Au2 119.5(6) . . ?
C20 C19 C24 114.5(7) . . ?
C24 C19 Au2 125.9(6) . . ?
C19 C20 C21 124.9(9) . . ?
C19 C20 F16 120.0(7) . . ?
C21 C20 F16 115.0(8) . . ?
C22 C21 C20 118.0(8) . . ?
F17 C21 C20 122.0(9) . . ?
F17 C21 C22 119.9(8) . . ?
C21 C22 C23 120.2(8) . . ?
F18 C22 C21 120.9(9) . . ?
F18 C22 C23 118.9(9) . . ?
C24 C23 C22 118.9(9) . . ?
F19 C23 C22 119.9(9) . . ?
F19 C23 C24 121.2(9) . . ?
C23 C24 C19 123.4(8) . . ?
F20 C24 C19 119.3(7) . . ?
F20 C24 C23 117.2(8) . . ?
C25 N1 Pb1 120.5(5) . . ?
C25 N1 C29 120.5(7) . . ?
C29 N1 Pb1 118.9(5) . . ?
N1 C25 H25 118.9 . . ?
N1 C25 C26 122.3(9) . . ?
C26 C25 H25 118.9 . . ?
C25 C26 H26 121.6 . . ?
C27 C26 C25 116.8(9) . . ?
C27 C26 H26 121.6 . . ?
C26 C27 H27 119.5 . . ?
C28 C27 C26 121.1(8) . . ?
C28 C27 H27 119.5 . . ?
C27 C28 H28 120.1 . . ?
C29 C28 C27 119.8(9) . . ?
C29 C28 H28 120.1 . . ?
N1 C29 C30 116.2(7) . . ?
C28 C29 N1 119.5(9) . . ?
C28 C29 C30 124.3(9) . . ?
C30 N2 Pb1 120.5(6) . . ?
C30 N2 C34 119.7(8) . . ?
C34 N2 Pb1 119.8(5) . . ?
N2 C30 C29 118.1(8) . . ?
N2 C30 C31 122.0(9) . . ?
C31 C30 C29 119.9(8) . . ?
C30 C31 H31 121.5 . . ?
C32 C31 C30 117.0(9) . . ?
C32 C31 H31 121.5 . . ?
C31 C32 H32 118.4 . . ?
C31 C32 C33 123.2(10) . . ?
C33 C32 H32 118.4 . . ?
C32 C33 H33 120.7 . . ?
C32 C33 C34 118.6(9) . . ?
C34 C33 H33 120.7 . . ?
N2 C34 C33 119.5(9) . . ?
N2 C34 C35 118.8(7) . . ?
C33 C34 C35 121.7(8) . . ?
C35 N3 Pb1 120.6(6) . . ?
C35 N3 C39 119.3(8) . . ?
C39 N3 Pb1 119.9(5) . . ?
N3 C35 C34 116.0(8) . . ?
N3 C35 C36 120.1(9) . . ?
C36 C35 C34 123.9(8) . . ?
C35 C36 H36 120.0 . . ?
C37 C36 C35 120.0(9) . . ?
C37 C36 H36 120.0 . . ?
C36 C37 H37 120.4 . . ?
C38 C37 C36 119.3(9) . . ?
C38 C37 H37 120.4 . . ?
C37 C38 H38 120.1 . . ?
C37 C38 C39 119.8(10) . . ?
C39 C38 H38 120.1 . . ?
N3 C39 C38 121.5(9) . . ?
N3 C39 H39 119.3 . . ?
C38 C39 H39 119.3 . . ?
N4 C40 C41 178.3(12) . . ?
C40 C41 H41A 109.5 . . ?
C40 C41 H41B 109.5 . . ?
C40 C41 H41C 109.5 . . ?
H41A C41 H41B 109.5 . . ?
H41A C41 H41C 109.5 . . ?
H41B C41 H41C 109.5 . . ?
N5 C42 C43 176.5(14) . . ?
C42 C43 H43A 109.5 . . ?
C42 C43 H43B 109.5 . . ?
C42 C43 H43C 109.5 . . ?
H43A C43 H43B 109.5 . . ?
H43A C43 H43C 109.5 . . ?
H43B C43 H43C 109.5 . . ?
C45 C44 Au3 118.5(6) . . ?
C45 C44 C49 111.8(7) . . ?
C49 C44 Au3 129.7(6) . . ?
C46 C45 C44 124.2(8) . . ?
F21 C45 C44 119.1(8) . . ?
F21 C45 C46 116.7(7) . . ?
C47 C46 C45 120.0(8) . . ?
F22 C46 C45 120.9(8) . . ?
F22 C46 C47 119.2(8) . . ?
C46 C47 C48 118.3(8) . . ?
F23 C47 C46 120.9(8) . . ?
F23 C47 C48 120.8(8) . . ?
C49 C48 C47 119.5(8) . . ?
C49 C48 F24 122.8(7) . . ?
F24 C48 C47 117.7(7) . . ?
C48 C49 C44 126.2(7) . . ?
C48 C49 F25 116.2(7) . . ?
F25 C49 C44 117.5(7) . . ?
C51 C50 Au3 126.9(6) . . ?
C51 C50 C55 114.5(8) . . ?
C55 C50 Au3 118.6(7) . . ?
C52 C51 C50 124.5(9) . . ?
F26 C51 C50 118.0(7) . . ?
F26 C51 C52 117.5(8) . . ?
C51 C52 C53 117.5(10) . . ?
F27 C52 C51 121.4(9) . . ?
F27 C52 C53 121.1(9) . . ?
C54 C53 C52 121.2(9) . . ?
F28 C53 C52 118.2(10) . . ?
F28 C53 C54 120.7(10) . . ?
C53 C54 C55 119.1(9) . . ?
F29 C54 C53 120.8(9) . . ?
F29 C54 C55 120.0(10) . . ?
C54 C55 C50 123.1(10) . . ?
F30 C55 C50 119.7(8) . . ?
F30 C55 C54 117.2(8) . . ?
C57 C56 Au4 121.0(7) . . ?
C61 C56 Au4 125.0(6) . . ?
C61 C56 C57 114.0(8) . . ?
C58 C57 C56 123.9(9) . . ?
F31 C57 C56 118.7(8) . . ?
F31 C57 C58 117.4(8) . . ?
C59 C58 C57 118.8(9) . . ?
F32 C58 C57 120.8(9) . . ?
F32 C58 C59 120.4(9) . . ?
C58 C59 C60 119.8(8) . . ?
F33 C59 C58 119.7(9) . . ?
F33 C59 C60 120.5(9) . . ?
C61 C60 C59 119.2(9) . . ?
C61 C60 F34 123.1(9) . . ?
F34 C60 C59 117.7(8) . . ?
C60 C61 C56 124.3(8) . . ?
C60 C61 F35 116.0(9) . . ?
F35 C61 C56 119.7(7) . . ?
C63 C62 Au4 127.0(6) . . ?
C63 C62 C67 113.7(8) . . ?
C67 C62 Au4 119.2(6) . . ?
C64 C63 C62 124.0(7) . . ?
F36 C63 C62 119.9(7) . . ?
F36 C63 C64 116.1(7) . . ?
C63 C64 C65 119.9(8) . . ?
F37 C64 C63 122.6(7) . . ?
F37 C64 C65 117.6(8) . . ?
C66 C65 C64 117.9(8) . . ?
F38 C65 C64 121.3(8) . . ?
F38 C65 C66 120.8(8) . . ?
C67 C66 C65 120.2(8) . . ?
C67 C66 F39 121.2(9) . . ?
F39 C66 C65 118.6(9) . . ?
C66 C67 C62 124.3(8) . . ?
C66 C67 F40 116.7(8) . . ?
F40 C67 C62 119.0(8) . . ?
C68 N6 Pb2 120.7(5) . . ?
C68 N6 C72 119.7(8) . . ?
C72 N6 Pb2 119.5(6) . . ?
N6 C68 H68 118.1 . . ?
N6 C68 C69 123.8(9) . . ?
C69 C68 H68 118.1 . . ?
C68 C69 H69 121.3 . . ?
C70 C69 C68 117.4(10) . . ?
C70 C69 H69 121.3 . . ?
C69 C70 H70 119.8 . . ?
C71 C70 C69 120.4(9) . . ?
C71 C70 H70 119.8 . . ?
C70 C71 H71 120.1 . . ?
C70 C71 C72 119.8(9) . . ?
C72 C71 H71 120.1 . . ?
N6 C72 C71 118.8(9) . . ?
N6 C72 C73 117.8(8) . . ?
C71 C72 C73 123.4(8) . . ?
C73 N7 Pb2 120.1(5) . . ?
C77 N7 Pb2 119.4(6) . . ?
C77 N7 C73 120.5(8) . . ?
N7 C73 C72 117.7(7) . . ?
N7 C73 C74 120.0(9) . . ?
C74 C73 C72 122.3(9) . . ?
C73 C74 H74 120.3 . . ?
C75 C74 C73 119.3(10) . . ?
C75 C74 H74 120.3 . . ?
C74 C75 H75 119.7 . . ?
C76 C75 C74 120.6(9) . . ?
C76 C75 H75 119.7 . . ?
C75 C76 H76 120.5 . . ?
C75 C76 C77 119.0(9) . . ?
C77 C76 H76 120.5 . . ?
N7 C77 C76 120.5(9) . . ?
N7 C77 C78 118.1(8) . . ?
C76 C77 C78 121.3(9) . . ?
C78 N8 Pb2 119.3(6) . . ?
C82 N8 Pb2 120.0(6) . . ?
C82 N8 C78 120.6(8) . . ?
N8 C78 C77 117.3(7) . . ?
N8 C78 C79 119.5(9) . . ?
C79 C78 C77 123.2(9) . . ?
C78 C79 H79 120.4 . . ?
C80 C79 C78 119.2(10) . . ?
C80 C79 H79 120.4 . . ?
C79 C80 H80 118.8 . . ?
C79 C80 C81 122.4(9) . . ?
C81 C80 H80 118.8 . . ?
C80 C81 H81 122.2 . . ?
C80 C81 C82 115.5(10) . . ?
C82 C81 H81 122.2 . . ?
N8 C82 C81 122.6(9) . . ?
N8 C82 H82 118.7 . . ?
C81 C82 H82 118.7 . . ?
N9 C83 C84 175.5(13) . . ?
C83 C84 H84A 109.5 . . ?
C83 C84 H84B 109.5 . . ?
C83 C84 H84C 109.5 . . ?
H84A C84 H84B 109.5 . . ?
H84A C84 H84C 109.5 . . ?
H84B C84 H84C 109.5 . . ?
N10 C85 C86 176.1(12) . . ?
C85 C86 H86A 109.5 . . ?
C85 C86 H86B 109.5 . . ?
C85 C86 H86C 109.5 . . ?
H86A C86 H86B 109.5 . . ?
H86A C86 H86C 109.5 . . ?
H86B C86 H86C 109.5 . . ?

loop_
_geom_bond_atom_site_label_1
_geom_bond_atom_site_label_2
_geom_bond_distance
_geom_bond_site_symmetry_2
_geom_bond_publ_flag
Pb1 Au1 2.9825(5) . ?
Pb1 Au2 2.9781(5) . ?
Pb1 N1 2.498(6) . ?
Pb1 N2 2.490(7) . ?
Pb1 N3 2.548(7) . ?
Pb2 Au3 2.9740(5) . ?
Pb2 Au4 2.9804(5) . ?
Pb2 N6 2.542(7) . ?
Pb2 N7 2.501(6) . ?
Pb2 N8 2.499(7) . ?
Au1 C1 2.046(8) . ?
Au1 C7 2.041(8) . ?
Au2 Au2 3.3625(6) 2_766 ?
Au2 C13 2.027(8) . ?
Au2 C19 2.043(8) . ?
Au3 C44 2.018(8) . ?
Au3 C50 2.052(8) . ?
Au4 C56 2.043(8) . ?
Au4 C62 2.052(8) . ?
C1 C2 1.400(11) . ?
C1 C6 1.407(10) . ?
C2 C3 1.364(12) . ?
C2 F1 1.356(9) . ?
C3 C4 1.381(12) . ?
C3 F2 1.343(9) . ?
C4 C5 1.380(12) . ?
C4 F3 1.342(10) . ?
C5 C6 1.344(11) . ?
C5 F4 1.355(9) . ?
C6 F5 1.354(9) . ?
C7 C8 1.396(12) . ?
C7 C12 1.376(11) . ?
C8 C9 1.388(12) . ?
C8 F6 1.355(9) . ?
C9 C10 1.379(13) . ?
C9 F7 1.347(10) . ?
C10 C11 1.360(13) . ?
C10 F8 1.356(9) . ?
C11 C12 1.386(12) . ?
C11 F9 1.352(10) . ?
C12 F10 1.355(10) . ?
C13 C14 1.402(10) . ?
C13 C18 1.387(11) . ?
C14 C15 1.341(11) . ?
C14 F11 1.360(9) . ?
C15 C16 1.385(12) . ?
C15 F12 1.356(9) . ?
C16 C17 1.363(12) . ?
C16 F13 1.337(9) . ?
C17 C18 1.376(12) . ?
C17 F14 1.348(9) . ?
C18 F15 1.372(9) . ?
C19 C20 1.373(11) . ?
C19 C24 1.387(12) . ?
C20 C21 1.374(12) . ?
C20 F16 1.377(10) . ?
C21 C22 1.366(14) . ?
C21 F17 1.347(10) . ?
C22 C23 1.391(14) . ?
C22 F18 1.350(10) . ?
C23 C24 1.366(12) . ?
C23 F19 1.343(11) . ?
C24 F20 1.358(10) . ?
N1 C25 1.307(11) . ?
N1 C29 1.389(10) . ?
C25 H25 0.9500 . ?
C25 C26 1.395(11) . ?
C26 H26 0.9500 . ?
C26 C27 1.386(13) . ?
C27 H27 0.9500 . ?
C27 C28 1.366(14) . ?
C28 H28 0.9500 . ?
C28 C29 1.358(12) . ?
C29 C30 1.482(13) . ?
N2 C30 1.327(11) . ?
N2 C34 1.376(11) . ?
C30 C31 1.438(12) . ?
C31 H31 0.9500 . ?
C31 C32 1.328(14) . ?
C32 H32 0.9500 . ?
C32 C33 1.363(14) . ?
C33 H33 0.9500 . ?
C33 C34 1.417(12) . ?
C34 C35 1.447(13) . ?
N3 C35 1.341(10) . ?
N3 C39 1.342(11) . ?
C35 C36 1.405(12) . ?
C36 H36 0.9500 . ?
C36 C37 1.356(14) . ?
C37 H37 0.9500 . ?
C37 C38 1.352(14) . ?
C38 H38 0.9500 . ?
C38 C39 1.384(12) . ?
C39 H39 0.9500 . ?
N4 C40 1.125(13) . ?
C40 C41 1.454(14) . ?
C41 H41A 0.9800 . ?
C41 H41B 0.9800 . ?
C41 H41C 0.9800 . ?
N5 C42 1.116(13) . ?
C42 C43 1.430(14) . ?
C43 H43A 0.9800 . ?
C43 H43B 0.9800 . ?
C43 H43C 0.9800 . ?
C44 C45 1.399(11) . ?
C44 C49 1.404(11) . ?
C45 C46 1.382(13) . ?
C45 F21 1.353(10) . ?
C46 C47 1.374(12) . ?
C46 F22 1.351(9) . ?
C47 C48 1.392(12) . ?
C47 F23 1.337(10) . ?
C48 C49 1.339(11) . ?
C48 F24 1.365(9) . ?
C49 F25 1.365(9) . ?
C50 C51 1.393(12) . ?
C50 C55 1.396(12) . ?
C51 C52 1.373(12) . ?
C51 F26 1.365(10) . ?
C52 C53 1.398(14) . ?
C52 F27 1.318(11) . ?
C53 C54 1.356(15) . ?
C53 F28 1.352(11) . ?
C54 C55 1.386(13) . ?
C54 F29 1.348(11) . ?
C55 F30 1.338(11) . ?
C56 C57 1.393(11) . ?
C56 C61 1.387(12) . ?
C57 C58 1.377(13) . ?
C57 F31 1.350(11) . ?
C58 C59 1.362(14) . ?
C58 F32 1.345(10) . ?
C59 C60 1.395(13) . ?
C59 F33 1.347(10) . ?
C60 C61 1.348(12) . ?
C60 F34 1.349(10) . ?
C61 F35 1.366(10) . ?
C62 C63 1.382(11) . ?
C62 C67 1.400(11) . ?
C63 C64 1.365(12) . ?
C63 F36 1.336(9) . ?
C64 C65 1.399(12) . ?
C64 F37 1.339(10) . ?
C65 C66 1.377(13) . ?
C65 F38 1.325(10) . ?
C66 C67 1.352(13) . ?
C66 F39 1.369(10) . ?
C67 F40 1.369(9) . ?
N6 C68 1.322(11) . ?
N6 C72 1.339(10) . ?
C68 H68 0.9500 . ?
C68 C69 1.374(12) . ?
C69 H69 0.9500 . ?
C69 C70 1.369(14) . ?
C70 H70 0.9500 . ?
C70 C71 1.346(14) . ?
C71 H71 0.9500 . ?
C71 C72 1.427(12) . ?
C72 C73 1.447(13) . ?
N7 C73 1.364(11) . ?
N7 C77 1.337(11) . ?
C73 C74 1.406(11) . ?
C74 H74 0.9500 . ?
C74 C75 1.366(14) . ?
C75 H75 0.9500 . ?
C75 C76 1.363(14) . ?
C76 H76 0.9500 . ?
C76 C77 1.417(12) . ?
C77 C78 1.466(13) . ?
N8 C78 1.353(10) . ?
N8 C82 1.327(11) . ?
C78 C79 1.394(12) . ?
C79 H79 0.9500 . ?
C79 C80 1.340(15) . ?
C80 H80 0.9500 . ?
C80 C81 1.393(14) . ?
C81 H81 0.9500 . ?
C81 C82 1.398(12) . ?
C82 H82 0.9500 . ?
N9 C83 1.130(13) . ?
C83 C84 1.440(14) . ?
C84 H84A 0.9800 . ?
C84 H84B 0.9800 . ?
C84 H84C 0.9800 . ?
N10 C85 1.126(13) . ?
C85 C86 1.458(14) . ?
C86 H86A 0.9800 . ?
C86 H86B 0.9800 . ?
C86 H86C 0.9800 . ?

loop_
_geom_hbond_atom_site_label_D
_geom_hbond_atom_site_label_H
_geom_hbond_atom_site_label_A
_geom_hbond_distance_DH
_geom_hbond_distance_HA
_geom_hbond_distance_DA
_geom_hbond_angle_DHA
_geom_hbond_site_symmetry_A
C25 H25 N4 0.95 2.48 3.322(15) 147.1 .
C28 H28 F14 0.95 2.47 3.184(10) 131.7 2_666
C36 H36 F2 0.95 2.56 3.504(11) 173.5 2_776
C38 H38 F23 0.95 2.51 3.146(12) 124.7 2_776
C39 H39 N5 0.95 2.53 3.408(15) 153.0 .
C39 H39 F23 0.95 2.60 3.195(11) 121.0 2_776
C41 H41A F28 0.98 2.50 3.478(13) 176.8 1_654
C41 H41C F6 0.98 2.51 3.055(11) 114.6 .
C43 H43A F32 0.98 2.48 3.347(11) 146.9 1_654
C43 H43B F20 0.98 2.60 3.191(11) 118.6 .
C43 H43C F7 0.98 2.47 3.409(12) 160.3 1_655
C68 H68 F13 0.95 2.61 3.206(11) 121.4 2_666
C68 H68 N9 0.95 2.53 3.379(14) 148.9 .
C69 H69 F13 0.95 2.49 3.131(12) 124.4 2_666
C71 H71 F39 0.95 2.60 3.537(11) 171.2 2_567
C79 H79 F22 0.95 2.45 3.177(11) 133.0 2_677
C82 H82 N10 0.95 2.46 3.300(15) 147.6 .
C84 H84A F9 0.98 2.47 3.317(11) 144.8 .
C84 H84C F19 0.98 2.39 3.245(11) 145.4 1_455
C86 H86A F17 0.98 2.38 3.208(11) 141.4 .
C86 H86C F27 0.98 2.47 3.221(12) 132.7 1_655

loop_
_geom_torsion_atom_site_label_1
_geom_torsion_atom_site_label_2
_geom_torsion_atom_site_label_3
_geom_torsion_atom_site_label_4
_geom_torsion
_geom_torsion_site_symmetry_1
_geom_torsion_site_symmetry_2
_geom_torsion_site_symmetry_3
_geom_torsion_site_symmetry_4
_geom_torsion_publ_flag
Pb1 N1 C25 C26 -178.1(6) . . . . ?
Pb1 N1 C29 C28 179.7(6) . . . . ?
Pb1 N1 C29 C30 1.0(9) . . . . ?
Pb1 N2 C30 C29 0.0(10) . . . . ?
Pb1 N2 C30 C31 -179.3(6) . . . . ?
Pb1 N2 C34 C33 178.1(6) . . . . ?
Pb1 N2 C34 C35 -3.8(10) . . . . ?
Pb1 N3 C35 C34 -2.2(10) . . . . ?
Pb1 N3 C35 C36 176.9(6) . . . . ?
Pb1 N3 C39 C38 -176.9(7) . . . . ?
Pb2 N6 C68 C69 -174.7(7) . . . . ?
Pb2 N6 C72 C71 176.0(6) . . . . ?
Pb2 N6 C72 C73 -2.8(10) . . . . ?
Pb2 N7 C73 C72 -3.3(9) . . . . ?
Pb2 N7 C73 C74 178.8(6) . . . . ?
Pb2 N7 C77 C76 -178.5(6) . . . . ?
Pb2 N7 C77 C78 -1.6(10) . . . . ?
Pb2 N8 C78 C77 -1.9(9) . . . . ?
Pb2 N8 C78 C79 178.5(6) . . . . ?
Pb2 N8 C82 C81 -176.7(6) . . . . ?
Au1 C1 C2 C3 -179.0(7) . . . . ?
Au1 C1 C2 F1 0.9(10) . . . . ?
Au1 C1 C6 C5 178.1(6) . . . . ?
Au1 C1 C6 F5 -0.9(11) . . . . ?
Au1 C7 C8 C9 -178.8(6) . . . . ?
Au1 C7 C8 F6 0.8(11) . . . . ?
Au1 C7 C12 C11 179.3(6) . . . . ?
Au1 C7 C12 F10 -0.8(10) . . . . ?
Au2 C13 C14 C15 177.1(6) . . . . ?
Au2 C13 C14 F11 -0.3(11) . . . . ?
Au2 C13 C18 C17 -178.6(7) . . . . ?
Au2 C13 C18 F15 1.9(10) . . . . ?
Au2 C19 C20 C21 179.9(7) . . . . ?
Au2 C19 C20 F16 -2.8(10) . . . . ?
Au2 C19 C24 C23 -179.1(6) . . . . ?
Au2 C19 C24 F20 0.8(11) . . . . ?
Au3 C44 C45 C46 -177.6(7) . . . . ?
Au3 C44 C45 F21 1.5(10) . . . . ?
Au3 C44 C49 C48 177.9(7) . . . . ?
Au3 C44 C49 F25 -1.4(11) . . . . ?
Au3 C50 C51 C52 -179.2(7) . . . . ?
Au3 C50 C51 F26 1.2(11) . . . . ?
Au3 C50 C55 C54 179.0(7) . . . . ?
Au3 C50 C55 F30 -1.3(11) . . . . ?
Au4 C56 C57 C58 179.0(7) . . . . ?
Au4 C56 C57 F31 -1.6(11) . . . . ?
Au4 C56 C61 C60 -178.6(7) . . . . ?
Au4 C56 C61 F35 -0.9(11) . . . . ?
Au4 C62 C63 C64 177.1(6) . . . . ?
Au4 C62 C63 F36 -1.9(11) . . . . ?
Au4 C62 C67 C66 -177.6(7) . . . . ?
Au4 C62 C67 F40 3.1(10) . . . . ?
C1 C2 C3 C4 0.4(14) . . . . ?
C1 C2 C3 F2 179.8(8) . . . . ?
C2 C1 C6 C5 -0.9(12) . . . . ?
C2 C1 C6 F5 -179.8(7) . . . . ?
C2 C3 C4 C5 -0.1(13) . . . . ?
C2 C3 C4 F3 178.0(8) . . . . ?
C3 C4 C5 C6 -0.7(13) . . . . ?
C3 C4 C5 F4 -179.8(8) . . . . ?
C4 C5 C6 C1 1.2(13) . . . . ?
C4 C5 C6 F5 -179.8(7) . . . . ?
C6 C1 C2 C3 0.0(12) . . . . ?
C6 C1 C2 F1 179.9(7) . . . . ?
F1 C2 C3 C4 -179.5(8) . . . . ?
F1 C2 C3 F2 -0.1(12) . . . . ?
F2 C3 C4 C5 -179.5(8) . . . . ?
F2 C3 C4 F3 -1.4(13) . . . . ?
F3 C4 C5 C6 -178.8(8) . . . . ?
F3 C4 C5 F4 2.1(12) . . . . ?
F4 C5 C6 C1 -179.7(7) . . . . ?
F4 C5 C6 F5 -0.7(12) . . . . ?
C7 C8 C9 C10 -1.3(13) . . . . ?
C7 C8 C9 F7 -179.3(7) . . . . ?
C8 C7 C12 C11 -0.3(12) . . . . ?
C8 C7 C12 F10 179.6(7) . . . . ?
C8 C9 C10 C11 1.4(13) . . . . ?
C8 C9 C10 F8 -179.5(8) . . . . ?
C9 C10 C11 C12 -1.0(13) . . . . ?
C9 C10 C11 F9 -179.6(8) . . . . ?
C10 C11 C12 C7 0.4(13) . . . . ?
C10 C11 C12 F10 -179.5(8) . . . . ?
C12 C7 C8 C9 0.7(12) . . . . ?
C12 C7 C8 F6 -179.7(7) . . . . ?
F6 C8 C9 C10 179.0(7) . . . . ?
F6 C8 C9 F7 1.1(12) . . . . ?
F7 C9 C10 C11 179.4(8) . . . . ?
F7 C9 C10 F8 -1.5(12) . . . . ?
F8 C10 C11 C12 180.0(7) . . . . ?
F8 C10 C11 F9 1.4(13) . . . . ?
F9 C11 C12 C7 179.0(8) . . . . ?
F9 C11 C12 F10 -0.9(12) . . . . ?
C13 C14 C15 C16 1.4(13) . . . . ?
C13 C14 C15 F12 -178.8(7) . . . . ?
C14 C13 C18 C17 -0.2(12) . . . . ?
C14 C13 C18 F15 -179.7(7) . . . . ?
C14 C15 C16 C17 -0.2(13) . . . . ?
C14 C15 C16 F13 -179.1(7) . . . . ?
C15 C16 C17 C18 -1.0(13) . . . . ?
C15 C16 C17 F14 -178.7(8) . . . . ?
C16 C17 C18 C13 1.2(14) . . . . ?
C16 C17 C18 F15 -179.2(7) . . . . ?
C18 C13 C14 C15 -1.1(12) . . . . ?
C18 C13 C14 F11 -178.5(7) . . . . ?
F11 C14 C15 C16 178.8(7) . . . . ?
F11 C14 C15 F12 -1.4(12) . . . . ?
F12 C15 C16 C17 180.0(7) . . . . ?
F12 C15 C16 F13 1.1(12) . . . . ?
F13 C16 C17 C18 177.9(8) . . . . ?
F13 C16 C17 F14 0.2(13) . . . . ?
F14 C17 C18 C13 178.9(8) . . . . ?
F14 C17 C18 F15 -1.5(12) . . . . ?
C19 C20 C21 C22 -0.6(13) . . . . ?
C19 C20 C21 F17 177.7(8) . . . . ?
C20 C19 C24 C23 -1.1(12) . . . . ?
C20 C19 C24 F20 178.8(7) . . . . ?
C20 C21 C22 C23 -1.1(13) . . . . ?
C20 C21 C22 F18 -179.3(8) . . . . ?
C21 C22 C23 C24 1.7(13) . . . . ?
C21 C22 C23 F19 -178.7(8) . . . . ?
C22 C23 C24 C19 -0.5(13) . . . . ?
C22 C23 C24 F20 179.6(7) . . . . ?
C24 C19 C20 C21 1.7(12) . . . . ?
C24 C19 C20 F16 179.0(7) . . . . ?
F16 C20 C21 C22 -178.1(7) . . . . ?
F16 C20 C21 F17 0.2(12) . . . . ?
F17 C21 C22 C23 -179.5(8) . . . . ?
F17 C21 C22 F18 2.4(13) . . . . ?
F18 C22 C23 C24 179.9(8) . . . . ?
F18 C22 C23 F19 -0.5(13) . . . . ?
F19 C23 C24 C19 179.9(8) . . . . ?
F19 C23 C24 F20 0.0(12) . . . . ?
N1 C25 C26 C27 0.6(13) . . . . ?
N1 C29 C30 N2 -0.6(11) . . . . ?
N1 C29 C30 C31 178.6(7) . . . . ?
C25 N1 C29 C28 2.1(12) . . . . ?
C25 N1 C29 C30 -176.7(7) . . . . ?
C25 C26 C27 C28 -2.4(14) . . . . ?
C26 C27 C28 C29 4.1(14) . . . . ?
C27 C28 C29 N1 -3.9(13) . . . . ?
C27 C28 C29 C30 174.8(8) . . . . ?
C28 C29 C30 N2 -179.3(8) . . . . ?
C28 C29 C30 C31 -0.1(13) . . . . ?
C29 N1 C25 C26 -0.5(12) . . . . ?
C29 C30 C31 C32 -178.0(8) . . . . ?
N2 C30 C31 C32 1.3(13) . . . . ?
N2 C34 C35 N3 3.9(11) . . . . ?
N2 C34 C35 C36 -175.2(8) . . . . ?
C30 N2 C34 C33 -0.3(11) . . . . ?
C30 N2 C34 C35 177.8(7) . . . . ?
C30 C31 C32 C33 -0.4(15) . . . . ?
C31 C32 C33 C34 -0.8(15) . . . . ?
C32 C33 C34 N2 1.2(13) . . . . ?
C32 C33 C34 C35 -176.9(8) . . . . ?
C33 C34 C35 N3 -178.0(8) . . . . ?
C33 C34 C35 C36 2.9(13) . . . . ?
C34 N2 C30 C29 178.3(7) . . . . ?
C34 N2 C30 C31 -0.9(12) . . . . ?
C34 C35 C36 C37 177.3(9) . . . . ?
N3 C35 C36 C37 -1.8(13) . . . . ?
C35 N3 C39 C38 -2.0(12) . . . . ?
C35 C36 C37 C38 1.4(15) . . . . ?
C36 C37 C38 C39 -1.3(15) . . . . ?
C37 C38 C39 N3 1.6(14) . . . . ?
C39 N3 C35 C34 -177.1(7) . . . . ?
C39 N3 C35 C36 2.0(12) . . . . ?
C44 C45 C46 C47 -1.2(14) . . . . ?
C44 C45 C46 F22 178.7(8) . . . . ?
C45 C44 C49 C48 -1.8(12) . . . . ?
C45 C44 C49 F25 178.9(7) . . . . ?
C45 C46 C47 C48 -0.4(13) . . . . ?
C45 C46 C47 F23 178.9(8) . . . . ?
C46 C47 C48 C49 0.8(13) . . . . ?
C46 C47 C48 F24 178.9(7) . . . . ?
C47 C48 C49 C44 0.4(13) . . . . ?
C47 C48 C49 F25 179.7(7) . . . . ?
C49 C44 C45 C46 2.2(12) . . . . ?
C49 C44 C45 F21 -178.7(7) . . . . ?
F21 C45 C46 C47 179.7(8) . . . . ?
F21 C45 C46 F22 -0.4(12) . . . . ?
F22 C46 C47 C48 179.7(8) . . . . ?
F22 C46 C47 F23 -1.0(13) . . . . ?
F23 C47 C48 C49 -178.5(8) . . . . ?
F23 C47 C48 F24 -0.4(12) . . . . ?
F24 C48 C49 C44 -177.6(7) . . . . ?
F24 C48 C49 F25 1.7(12) . . . . ?
C50 C51 C52 C53 1.0(14) . . . . ?
C50 C51 C52 F27 179.6(8) . . . . ?
C51 C50 C55 C54 0.4(13) . . . . ?
C51 C50 C55 F30 -179.9(8) . . . . ?
C51 C52 C53 C54 -0.9(14) . . . . ?
C51 C52 C53 F28 179.8(8) . . . . ?
C52 C53 C54 C55 0.6(14) . . . . ?
C52 C53 C54 F29 -178.5(8) . . . . ?
C53 C54 C55 C50 -0.3(14) . . . . ?
C53 C54 C55 F30 179.9(8) . . . . ?
C55 C50 C51 C52 -0.8(13) . . . . ?
C55 C50 C51 F26 179.7(7) . . . . ?
F26 C51 C52 C53 -179.4(8) . . . . ?
F26 C51 C52 F27 -0.8(13) . . . . ?
F27 C52 C53 C54 -179.5(9) . . . . ?
F27 C52 C53 F28 1.3(14) . . . . ?
F28 C53 C54 C55 179.8(8) . . . . ?
F28 C53 C54 F29 0.7(14) . . . . ?
F29 C54 C55 C50 178.8(8) . . . . ?
F29 C54 C55 F30 -1.0(13) . . . . ?
C56 C57 C58 C59 1.1(14) . . . . ?
C56 C57 C58 F32 179.1(8) . . . . ?
C57 C56 C61 C60 2.1(12) . . . . ?
C57 C56 C61 F35 179.8(7) . . . . ?
C57 C58 C59 C60 -0.9(14) . . . . ?
C57 C58 C59 F33 179.3(8) . . . . ?
C58 C59 C60 C61 1.4(13) . . . . ?
C58 C59 C60 F34 179.1(8) . . . . ?
C59 C60 C61 C56 -2.1(13) . . . . ?
C59 C60 C61 F35 -179.8(7) . . . . ?
C61 C56 C57 C58 -1.7(13) . . . . ?
C61 C56 C57 F31 177.7(7) . . . . ?
F31 C57 C58 C59 -178.2(8) . . . . ?
F31 C57 C58 F32 -0.3(13) . . . . ?
F32 C58 C59 C60 -178.9(8) . . . . ?
F32 C58 C59 F33 1.3(14) . . . . ?
F33 C59 C60 C61 -178.8(8) . . . . ?
F33 C59 C60 F34 -1.1(12) . . . . ?
F34 C60 C61 C56 -179.7(8) . . . . ?
F34 C60 C61 F35 2.6(12) . . . . ?
C62 C63 C64 C65 0.4(13) . . . . ?
C62 C63 C64 F37 -179.5(8) . . . . ?
C63 C62 C67 C66 0.0(12) . . . . ?
C63 C62 C67 F40 -179.3(7) . . . . ?
C63 C64 C65 C66 -0.4(13) . . . . ?
C63 C64 C65 F38 -179.1(8) . . . . ?
C64 C65 C66 C67 0.1(13) . . . . ?
C64 C65 C66 F39 179.9(8) . . . . ?
C65 C66 C67 C62 0.1(14) . . . . ?
C65 C66 C67 F40 179.4(8) . . . . ?
C67 C62 C63 C64 -0.2(12) . . . . ?
C67 C62 C63 F36 -179.2(7) . . . . ?
F36 C63 C64 C65 179.4(8) . . . . ?
F36 C63 C64 F37 -0.5(12) . . . . ?
F37 C64 C65 C66 179.6(8) . . . . ?
F37 C64 C65 F38 0.9(13) . . . . ?
F38 C65 C66 C67 178.9(8) . . . . ?
F38 C65 C66 F39 -1.3(13) . . . . ?
F39 C66 C67 C62 -179.7(8) . . . . ?
F39 C66 C67 F40 -0.4(12) . . . . ?
N6 C68 C69 C70 -1.1(14) . . . . ?
N6 C72 C73 N7 4.0(11) . . . . ?
N6 C72 C73 C74 -178.2(8) . . . . ?
C68 N6 C72 C71 0.4(12) . . . . ?
C68 N6 C72 C73 -178.3(7) . . . . ?
C68 C69 C70 C71 0.0(15) . . . . ?
C69 C70 C71 C72 1.2(15) . . . . ?
C70 C71 C72 N6 -1.5(13) . . . . ?
C70 C71 C72 C73 177.2(9) . . . . ?
C71 C72 C73 N7 -174.7(8) . . . . ?
C71 C72 C73 C74 3.1(13) . . . . ?
C72 N6 C68 C69 0.8(13) . . . . ?
C72 C73 C74 C75 -177.9(8) . . . . ?
N7 C73 C74 C75 -0.2(13) . . . . ?
N7 C77 C78 N8 2.3(11) . . . . ?
N7 C77 C78 C79 -178.1(8) . . . . ?
C73 N7 C77 C76 0.3(12) . . . . ?
C73 N7 C77 C78 177.2(7) . . . . ?
C73 C74 C75 C76 0.1(15) . . . . ?
C74 C75 C76 C77 0.3(15) . . . . ?
C75 C76 C77 N7 -0.4(13) . . . . ?
C75 C76 C77 C78 -177.3(8) . . . . ?
C76 C77 C78 N8 179.2(8) . . . . ?
C76 C77 C78 C79 -1.2(13) . . . . ?
C77 N7 C73 C72 177.9(7) . . . . ?
C77 N7 C73 C74 0.0(12) . . . . ?
C77 C78 C79 C80 177.1(9) . . . . ?
N8 C78 C79 C80 -3.3(13) . . . . ?
C78 N8 C82 C81 -0.6(12) . . . . ?
C78 C79 C80 C81 2.5(15) . . . . ?
C79 C80 C81 C82 -0.7(14) . . . . ?
C80 C81 C82 N8 -0.3(13) . . . . ?
C82 N8 C78 C77 -178.0(7) . . . . ?
C82 N8 C78 C79 2.4(12) . . . . ?
